data_4309858
loop_
_publ_author_name
'Holger Fleischer'
'Yvonne Dienes'
'Bernd Mathiasch'
'Volker Schmitt'
'Dieter Schollmeyer'

_publ_section_title
;
Cysteamine and Its Homoleptic Complexes with Group 12 Metal Ions.
Differences in the Coordination Chemistry of ZnII, CdII, and HgII with a
Small N,S-Donor Ligand
;
_journal_name_full 'Inorganic Chemistry'
_journal_page_first 8087
_journal_page_last 8096
_journal_paper_doi 10.1021/ic050814m
_journal_volume 44
_journal_year 2005
_chemical_formula_sum 'C4 H12 Hg N2 S2'
_chemical_formula_weight 352.87
_chemical_name_systematic
; 
 ? 
;
_space_group_IT_number 14
_symmetry_cell_setting monoclinic
_symmetry_space_group_name_Hall '-P 2yn'
_symmetry_space_group_name_H-M 'P 1 21/n 1'
_atom_sites_solution_hydrogens geom
_atom_sites_solution_primary direct
_atom_sites_solution_secondary difmap
_audit_creation_method SHELXL-97
_cell_angle_alpha 90.00
_cell_angle_beta 111.5621(14)
_cell_angle_gamma 90.00
_cell_formula_units_Z 4
_cell_length_a 9.7018(2)
_cell_length_b 9.1374(2)
_cell_length_c 10.5649(2)
_cell_measurement_reflns_used 6640
_cell_measurement_temperature 203(2)
_cell_measurement_theta_max 28.3
_cell_measurement_theta_min 2.2
_cell_volume 871.03(3)
_computing_cell_refinement saint
_computing_data_collection saint
_computing_data_reduction saint
_computing_structure_refinement 'SHELXL-97 (Sheldrick, 1997)'
_computing_structure_solution 'SIR-92 (Altomare, 1994)'
_diffrn_ambient_temperature 203(2)
_diffrn_measured_fraction_theta_full 0.999
_diffrn_measured_fraction_theta_max 0.999
_diffrn_measurement_device '\k-geometry diffractometer'
_diffrn_measurement_device_type 'Smart CCD'
_diffrn_measurement_method 'CCD Scans'
_diffrn_radiation_monochromator graphite
_diffrn_radiation_type MoK\a
_diffrn_radiation_wavelength 0.71069
_diffrn_reflns_av_R_equivalents 0.1303
_diffrn_reflns_av_sigmaI/netI 0.0733
_diffrn_reflns_limit_h_max 12
_diffrn_reflns_limit_h_min -12
_diffrn_reflns_limit_k_max 12
_diffrn_reflns_limit_k_min -11
_diffrn_reflns_limit_l_max 13
_diffrn_reflns_limit_l_min -14
_diffrn_reflns_number 9698
_diffrn_reflns_theta_full 28.28
_diffrn_reflns_theta_max 28.28
_diffrn_reflns_theta_min 3.04
_diffrn_source 'sealed tube'
_exptl_absorpt_coefficient_mu 18.074
_exptl_absorpt_correction_T_max 0.036
_exptl_absorpt_correction_T_min 0.003
_exptl_absorpt_correction_type empirical
_exptl_absorpt_process_details shelxa
_exptl_crystal_colour colourless
_exptl_crystal_density_diffrn 2.691
_exptl_crystal_density_method 'not measured'
_exptl_crystal_description plate
_exptl_crystal_F_000 648
_exptl_crystal_size_max 0.80
_exptl_crystal_size_mid 0.36
_exptl_crystal_size_min 0.17
_refine_diff_density_max 1.759
_refine_diff_density_min -1.260
_refine_diff_density_rms 0.277
_refine_ls_extinction_coef 0.0202(10)
_refine_ls_extinction_expression Fc^*^=kFc[1+0.001xFc^2^\l^3^/sin(2\q)]^-1/4^
_refine_ls_extinction_method SHELXL
_refine_ls_goodness_of_fit_ref 1.155
_refine_ls_hydrogen_treatment mixed
_refine_ls_matrix_type full
_refine_ls_number_parameters 83
_refine_ls_number_reflns 2166
_refine_ls_number_restraints 0
_refine_ls_restrained_S_all 1.155
_refine_ls_R_factor_all 0.0428
_refine_ls_R_factor_gt 0.0411
_refine_ls_shift/su_max 0.000
_refine_ls_shift/su_mean 0.000
_refine_ls_structure_factor_coef Fsqd
_refine_ls_weighting_details 'calc w=1/[\s^2^(Fo^2^)+(0.0405P)^2^+2.4353P] where P=(Fo^2^+2Fc^2^)/3'
_refine_ls_weighting_scheme calc
_refine_ls_wR_factor_obs 0.1124
_refine_ls_wR_factor_ref 0.1139
_reflns_number_gt 2009
_reflns_number_total 2166
_reflns_threshold_expression >2sigma(I)
_cod_data_source_file ic050814msi20050520_041712.cif
_cod_data_source_block hfr562
_cod_original_sg_symbol_H-M ' P 1 21/n 1'
_cod_database_code 4309858

loop_
_symmetry_equiv_pos_as_xyz
'x, y, z'
'-x+1/2, y+1/2, -z+1/2'
'-x, -y, -z'
'x-1/2, -y-1/2, z-1/2'

loop_
_atom_site_label
_atom_site_type_symbol
_atom_site_fract_x
_atom_site_fract_y
_atom_site_fract_z
_atom_site_U_iso_or_equiv
_atom_site_adp_type
_atom_site_occupancy
_atom_site_symmetry_multiplicity
_atom_site_calc_flag
_atom_site_refinement_flags
_atom_site_disorder_assembly
_atom_site_disorder_group
Hg1 Hg 0.58918(3) 0.20234(3) 0.45194(3) 0.04319(18) Uani 1 1 d . . .
S1 S 0.3739(3) 0.1823(3) 0.5046(3) 0.0544(5) Uani 1 1 d . . .
C2 C 0.2434(9) 0.2864(8) 0.3652(9) 0.0453(16) Uani 1 1 d . . .
H2A H 0.2207 0.2300 0.2810 0.054 Uiso 1 1 d R . .
H2B H 0.1510 0.2972 0.3819 0.054 Uiso 1 1 d R . .
C3 C 0.2958(8) 0.4356(8) 0.3440(8) 0.0434(15) Uani 1 1 d . . .
H3A H 0.2181 0.4840 0.2683 0.052 Uiso 1 1 d R . .
H3B H 0.3142 0.4947 0.4260 0.052 Uiso 1 1 d R . .
N4 N 0.4332(7) 0.4274(8) 0.3140(7) 0.0457(14) Uani 1 1 d . . .
H4A H 0.4861 0.5117 0.3399 0.055 Uiso 1 1 d R . .
H4B H 0.4106 0.4144 0.2232 0.055 Uiso 1 1 d R . .
S2 S 0.8400(2) 0.2320(3) 0.4772(3) 0.0552(5) Uani 1 1 d . . .
C5 C 0.8476(8) 0.1007(10) 0.3512(9) 0.0524(18) Uani 1 1 d . . .
H5A H 0.9379 0.1181 0.3324 0.063 Uiso 1 1 d R . .
H5B H 0.8541 0.0020 0.3892 0.063 Uiso 1 1 d R . .
C6 C 0.7153(9) 0.1077(10) 0.2187(8) 0.0488(17) Uani 1 1 d . . .
H6A H 0.7064 0.2068 0.1812 0.059 Uiso 1 1 d R . .
H6B H 0.7306 0.0402 0.1529 0.059 Uiso 1 1 d R . .
N7 N 0.5792(6) 0.0691(7) 0.2387(6) 0.0426(13) Uani 1 1 d . . .
H7A H 0.5740 -0.0293 0.2493 0.051 Uiso 1 1 d R . .
H7B H 0.4987 0.0980 0.1660 0.051 Uiso 1 1 d R . .

loop_
_atom_site_aniso_label
_atom_site_aniso_U_11
_atom_site_aniso_U_22
_atom_site_aniso_U_33
_atom_site_aniso_U_23
_atom_site_aniso_U_13
_atom_site_aniso_U_12
Hg1 0.0419(2) 0.0521(3) 0.0400(2) -0.00265(10) 0.02035(14) 0.00570(9)
S1 0.0623(11) 0.0604(11) 0.0575(12) 0.0231(10) 0.0420(10) 0.0198(9)
C2 0.044(4) 0.049(4) 0.050(4) -0.001(3) 0.025(3) 0.001(3)
C3 0.041(3) 0.048(4) 0.046(4) 0.002(3) 0.022(3) 0.006(3)
N4 0.042(3) 0.056(3) 0.045(3) 0.012(3) 0.024(2) 0.000(3)
S2 0.0391(8) 0.0645(12) 0.0586(12) -0.0204(10) 0.0142(8) -0.0042(8)
C5 0.040(3) 0.060(4) 0.063(5) -0.015(4) 0.026(3) -0.005(3)
C6 0.055(4) 0.059(4) 0.043(4) -0.007(3) 0.031(3) -0.008(4)
N7 0.040(3) 0.048(3) 0.038(3) 0.002(2) 0.012(2) 0.001(2)

loop_
_atom_type_symbol
_atom_type_description
_atom_type_scat_dispersion_real
_atom_type_scat_dispersion_imag
_atom_type_scat_source
C C 0.0033 0.0016 'International Tables Vol C Tables 4.2.6.8 and 6.1.1.4'
H H 0.0000 0.0000 'International Tables Vol C Tables 4.2.6.8 and 6.1.1.4'
N N 0.0061 0.0033 'International Tables Vol C Tables 4.2.6.8 and 6.1.1.4'
S S 0.1246 0.1234 'International Tables Vol C Tables 4.2.6.8 and 6.1.1.4'
Hg Hg -2.3894 9.2266 'International Tables Vol C Tables 4.2.6.8 and 6.1.1.4'

loop_
_geom_angle_atom_site_label_1
_geom_angle_atom_site_label_2
_geom_angle_atom_site_label_3
_geom_angle
_geom_angle_site_symmetry_1
_geom_angle_site_symmetry_3
_geom_angle_publ_flag
S1 Hg1 S2 161.17(10) . . ?
S1 Hg1 N7 115.17(16) . . ?
S2 Hg1 N7 81.77(15) . . ?
S1 Hg1 N4 79.26(14) . . ?
S2 Hg1 N4 109.22(15) . . ?
N7 Hg1 N4 93.2(2) . . ?
C2 S1 Hg1 100.5(3) . . ?
C3 C2 S1 115.0(6) . . ?
N4 C3 C2 111.5(6) . . ?
C3 N4 Hg1 107.4(4) . . ?
C5 S2 Hg1 99.1(2) . . ?
C6 C5 S2 113.7(6) . . ?
N7 C6 C5 111.2(6) . . ?
C6 N7 Hg1 105.8(4) . . ?

loop_
_geom_bond_atom_site_label_1
_geom_bond_atom_site_label_2
_geom_bond_distance
_geom_bond_site_symmetry_2
_geom_bond_publ_flag
Hg1 S1 2.357(2) . ?
Hg1 S2 2.364(2) . ?
Hg1 N7 2.531(6) . ?
Hg1 N4 2.650(6) . ?
S1 C2 1.818(8) . ?
C2 C3 1.501(11) . ?
C3 N4 1.481(9) . ?
S2 C5 1.814(9) . ?
C5 C6 1.513(12) . ?
C6 N7 1.455(10) . ?

loop_
_geom_hbond_atom_site_label_D
_geom_hbond_atom_site_label_H
_geom_hbond_atom_site_label_A
_geom_hbond_distance_DH
_geom_hbond_distance_HA
_geom_hbond_distance_DA
_geom_hbond_angle_DHA
_geom_hbond_site_symmetry_A
N4 H4B S2 0.91 2.78 3.638(8) 158.6 4_565
N7 H7A S1 0.91 2.83 3.455(7) 127.0 3_656
N7 H7B S2 0.91 2.55 3.407(6) 157.0 4_565

loop_
_geom_torsion_atom_site_label_1
_geom_torsion_atom_site_label_2
_geom_torsion_atom_site_label_3
_geom_torsion_atom_site_label_4
_geom_torsion
_geom_torsion_site_symmetry_1
_geom_torsion_site_symmetry_2
_geom_torsion_site_symmetry_3
_geom_torsion_site_symmetry_4
_geom_torsion_publ_flag
S2 Hg1 S1 C2 139.4(3) . . . . ?
N7 Hg1 S1 C2 -67.9(3) . . . . ?
N4 Hg1 S1 C2 20.6(3) . . . . ?
Hg1 S1 C2 C3 -51.0(6) . . . . ?
S1 C2 C3 N4 60.0(8) . . . . ?
C2 C3 N4 Hg1 -33.5(7) . . . . ?
S1 Hg1 N4 C3 3.5(4) . . . . ?
S2 Hg1 N4 C3 -159.1(4) . . . . ?
N7 Hg1 N4 C3 118.5(5) . . . . ?
S1 Hg1 S2 C5 141.7(4) . . . . ?
N7 Hg1 S2 C5 -13.5(4) . . . . ?
N4 Hg1 S2 C5 -104.1(4) . . . . ?
Hg1 S2 C5 C6 43.9(7) . . . . ?
S2 C5 C6 N7 -63.9(9) . . . . ?
C5 C6 N7 Hg1 44.1(8) . . . . ?
S1 Hg1 N7 C6 174.6(4) . . . . ?
S2 Hg1 N7 C6 -14.0(5) . . . . ?
N4 Hg1 N7 C6 94.9(5) . . . . ?
